data_7204191
loop_
_publ_author_name
'Jure\<cka, Petr'
'Vojt\'i\<sek, Pavel'
'Novotn\'y, Karel'
'Rohovec, Jan'
'Luke\<s, Ivan'

_publ_section_title
;
 Synthesis, characterisation and extraction behaviour of
 calix[4]arene-based phosphonic acidsElectronic supplementary
 information (ESI) available: Tables S1--S3 and Figs. S1 and S2. See
 http://www.rsc.org/suppdata/p2/b1/b105489a/
;
_journal_issue 7
_journal_name_full 'Journal of the Chemical Society, Perkin Transactions 2'
_journal_page_first 1370
_journal_paper_doi 10.1039/b105489a
_journal_year 2002
_chemical_formula_sum 'C58 H86 O10 P2'
_chemical_formula_weight 1005.21
_chemical_name_systematic
; 
? 
;
_space_group_IT_number 2
_symmetry_cell_setting triclinic
_symmetry_Int_Tables_number 2
_symmetry_space_group_name_Hall '-P 1'
_symmetry_space_group_name_H-M 'P -1'
_atom_sites_solution_hydrogens geom
_atom_sites_solution_primary direct
_atom_sites_solution_secondary difmap
_audit_creation_method SHELXL-97
_cell_angle_alpha 102.455(16)
_cell_angle_beta 93.036(18)
_cell_angle_gamma 93.847(15)
_cell_formula_units_Z 2
_cell_length_a 11.994(2)
_cell_length_b 12.123(2)
_cell_length_c 21.235(5)
_cell_measurement_reflns_used 'all data (CCD)'
_cell_measurement_temperature 180(1)
_cell_measurement_theta_max 22.98
_cell_measurement_theta_min 0.98
_cell_volume 3001.0(10)
_computing_cell_refinement 'KUMA  (Poland)'
_computing_data_collection 'KUMA  (Poland)'
_computing_data_reduction 'KUMA  (Poland)'
_computing_molecular_graphics 'PLATON-92 (Spek, 1992)'
_computing_publication_material WORD
_computing_structure_refinement 'SHELXL-97 (Sheldrick, 1997)'
_computing_structure_solution 'SHELXS-97 (Sheldrick, 1990)'
_diffrn_ambient_temperature 180(1)
_diffrn_detector_area_resol_mean '16.7 pixels/mm'
_diffrn_measured_fraction_theta_full 0.999
_diffrn_measured_fraction_theta_max 0.999
_diffrn_measurement_device_type 'KUMA (Poland)'
_diffrn_measurement_method '.omega.-scan (0.5.degree)'
_diffrn_radiation_monochromator graphite
_diffrn_radiation_source 'fine-focus sealed tube'
_diffrn_radiation_type MoK\a
_diffrn_radiation_wavelength 0.71069
_diffrn_reflns_av_R_equivalents 0.0437
_diffrn_reflns_av_sigmaI/netI 0.0447
_diffrn_reflns_limit_h_max 13
_diffrn_reflns_limit_h_min -13
_diffrn_reflns_limit_k_max 13
_diffrn_reflns_limit_k_min -13
_diffrn_reflns_limit_l_max 23
_diffrn_reflns_limit_l_min 0
_diffrn_reflns_number 8325
_diffrn_reflns_theta_full 22.98
_diffrn_reflns_theta_max 22.98
_diffrn_reflns_theta_min 0.98
_exptl_absorpt_coefficient_mu 0.124
_exptl_absorpt_correction_type none
_exptl_crystal_colour colorless
_exptl_crystal_density_diffrn 1.112
_exptl_crystal_density_meas ?
_exptl_crystal_density_method 'not measured'
_exptl_crystal_description irregular
_exptl_crystal_F_000 1088
_exptl_crystal_size_max 0.3
_exptl_crystal_size_mid 0.4
_exptl_crystal_size_min 0.4
_refine_diff_density_max 1.445
_refine_diff_density_min -0.611
_refine_diff_density_rms 0.120
_refine_ls_extinction_method none
_refine_ls_goodness_of_fit_ref 1.565
_refine_ls_hydrogen_treatment mixed
_refine_ls_matrix_type full
_refine_ls_number_parameters 622
_refine_ls_number_reflns 8323
_refine_ls_number_restraints 0
_refine_ls_restrained_S_all 1.565
_refine_ls_R_factor_all 0.1578
_refine_ls_R_factor_gt 0.1241
_refine_ls_shift/su_max 0.000
_refine_ls_shift/su_mean 0.000
_refine_ls_structure_factor_coef Fsqd
_refine_ls_weighting_details 'calc w=1/[\s^2^(Fo^2^)+(0.2000P)^2^+0.0000P] where P=(Fo^2^+2Fc^2^)/3'
_refine_ls_weighting_scheme calc
_refine_ls_wR_factor_gt 0.3681
_refine_ls_wR_factor_ref 0.3884
_reflns_number_gt 5692
_reflns_number_total 8323
_reflns_threshold_expression >2sigma(I)
_cod_data_source_file b105489a.txt
_cod_data_source_block end3a
_cod_depositor_comments
;
The following automatic conversions were performed:
'_atom_site_symetry_multiplicity' tag replaced with
'_atom_site_symmetry_multiplicity'.

Automatic conversion script
Id: cif_correct_tags 1440 2010-10-19 06:21:57Z saulius 

The following automatic conversions were performed:

'_exptl_crystal_density_meas' value '---' was changed to '?' - the
value is perceived as not measured.

Automatic conversion script
Id: cif_fix_values 3008 2015-01-20 13:52:24Z robertas 
;
_cod_original_sg_symbol_H-M P-1
_cod_database_code 7204191

loop_
_symmetry_equiv_pos_as_xyz
'x, y, z'
'-x, -y, -z'

loop_
_atom_site_label
_atom_site_type_symbol
_atom_site_fract_x
_atom_site_fract_y
_atom_site_fract_z
_atom_site_U_iso_or_equiv
_atom_site_adp_type
_atom_site_occupancy
_atom_site_symmetry_multiplicity
_atom_site_calc_flag
_atom_site_refinement_flags
_atom_site_disorder_assembly
_atom_site_disorder_group
P1 P 0.46169(16) 0.19465(17) 0.24771(12) 0.0549(7) Uani 1 1 d . . .
P2 P -0.05921(18) -0.02068(17) 0.24347(13) 0.0598(7) Uani 1 1 d . . .
O1 O 0.2390(3) 0.4253(3) 0.3282(2) 0.0306(10) Uani 1 1 d . . .
O2 O 0.0221(4) 0.3425(4) 0.3193(2) 0.0428(12) Uani 1 1 d . . .
H2AO H 0.0819 0.3543 0.3412 0.064 Uiso 1 1 calc R . .
O3 O -0.0029(3) 0.2828(3) 0.1726(2) 0.0315(10) Uani 1 1 d . . .
O4 O 0.2064(3) 0.3836(3) 0.1842(2) 0.0367(11) Uani 1 1 d . . .
H4AO H 0.1565 0.3395 0.1628 0.055 Uiso 1 1 calc R . .
O11 O 0.5366(5) 0.2899(6) 0.2736(4) 0.101(3) Uani 1 1 d . . .
O12 O 0.4854(5) 0.0790(6) 0.2664(4) 0.083(2) Uani 1 1 d . . .
O13 O 0.4586(8) 0.1552(6) 0.1733(4) 0.110(3) Uani 1 1 d . . .
O21 O -0.1672(6) -0.0238(6) 0.2124(5) 0.110(3) Uani 1 1 d . . .
O22 O -0.0020(5) -0.1293(4) 0.2363(3) 0.080(2) Uani 1 1 d . . .
O23 O -0.0631(7) 0.0067(7) 0.3206(4) 0.104(2) Uani 1 1 d . . .
C1 C 0.2985(5) 0.5657(5) 0.1925(3) 0.0263(13) Uani 1 1 d . . .
C2 C 0.3669(5) 0.5542(5) 0.2526(3) 0.0285(14) Uani 1 1 d . . .
H2A H 0.4414 0.5912 0.2535 0.034 Uiso 1 1 calc R . .
H2B H 0.3742 0.4747 0.2517 0.034 Uiso 1 1 calc R . .
C3 C 0.3101(5) 0.6079(5) 0.3132(3) 0.0275(14) Uani 1 1 d . . .
C4 C 0.3179(5) 0.7233(5) 0.3346(3) 0.0367(16) Uani 1 1 d . . .
H4A H 0.3634 0.7673 0.3138 0.044 Uiso 1 1 calc R . .
C5 C 0.2596(6) 0.7781(6) 0.3867(4) 0.0446(18) Uani 1 1 d . . .
C6 C 0.1933(6) 0.7109(5) 0.4163(3) 0.0366(16) Uani 1 1 d . . .
H6 H 0.1534 0.7457 0.4505 0.044 Uiso 1 1 calc R . .
C7 C 0.1827(5) 0.5924(5) 0.3977(3) 0.0285(14) Uani 1 1 d . . .
C8 C 0.1036(5) 0.5233(5) 0.4288(3) 0.0283(14) Uani 1 1 d . . .
H8A H 0.1020 0.5593 0.4742 0.034 Uiso 1 1 calc R . .
H8B H 0.1305 0.4488 0.4262 0.034 Uiso 1 1 calc R . .
C9 C -0.0139(5) 0.5103(5) 0.3971(3) 0.0258(13) Uani 1 1 d . . .
C10 C -0.0909(5) 0.5894(6) 0.4188(3) 0.0382(16) Uani 1 1 d . . .
H10 H -0.0693 0.6480 0.4543 0.046 Uiso 1 1 calc R . .
C11 C -0.1981(6) 0.5843(7) 0.3896(3) 0.0466(19) Uani 1 1 d . . .
C12 C -0.2278(5) 0.4959(6) 0.3380(3) 0.0375(16) Uani 1 1 d . . .
H12 H -0.3001 0.4895 0.3187 0.045 Uiso 1 1 calc R . .
C13 C -0.1548(5) 0.4147(5) 0.3130(3) 0.0264(13) Uani 1 1 d . . .
C14 C -0.1892(5) 0.3267(5) 0.2515(3) 0.0286(14) Uani 1 1 d . . .
H14A H -0.1447 0.2622 0.2494 0.034 Uiso 1 1 calc R . .
H14B H -0.2673 0.3003 0.2516 0.034 Uiso 1 1 calc R . .
C15 C -0.1724(5) 0.3765(5) 0.1935(3) 0.0257(13) Uani 1 1 d . . .
C16 C -0.2489(5) 0.4475(5) 0.1747(3) 0.0305(14) Uani 1 1 d . . .
H16 H -0.3143 0.4571 0.1962 0.037 Uiso 1 1 calc R . .
C17 C -0.2319(5) 0.5028(5) 0.1267(3) 0.0332(15) Uani 1 1 d . . .
C18 C -0.1325(5) 0.4905(5) 0.0957(3) 0.0276(14) Uani 1 1 d . . .
H18 H -0.1182 0.5314 0.0643 0.033 Uiso 1 1 calc R . .
C19 C -0.0534(5) 0.4181(5) 0.1107(3) 0.0234(13) Uani 1 1 d . . .
C20 C 0.0547(5) 0.4066(5) 0.0771(3) 0.0252(13) Uani 1 1 d . . .
H20A H 0.0407 0.4126 0.0326 0.030 Uiso 1 1 calc R . .
H20B H 0.0799 0.3321 0.0766 0.030 Uiso 1 1 calc R . .
C21 C 0.1468(4) 0.4964(5) 0.1098(3) 0.0225(13) Uani 1 1 d . . .
C22 C 0.1638(5) 0.5969(5) 0.0885(3) 0.0273(14) Uani 1 1 d . . .
H22 H 0.1175 0.6076 0.0541 0.033 Uiso 1 1 calc R . .
C23 C 0.2460(5) 0.6811(5) 0.1161(3) 0.0306(14) Uani 1 1 d . . .
C24 C 0.3125(5) 0.6620(5) 0.1687(3) 0.0268(13) Uani 1 1 d . . .
H24 H 0.3686 0.7173 0.1882 0.032 Uiso 1 1 calc R . .
C25 C 0.2153(5) 0.4805(5) 0.1612(3) 0.0250(13) Uani 1 1 d . . .
C26 C 0.2452(5) 0.5436(5) 0.3466(3) 0.0256(13) Uani 1 1 d . . .
C27 C -0.0483(5) 0.4237(5) 0.3440(3) 0.0272(14) Uani 1 1 d . . .
C28 C -0.0766(5) 0.3597(5) 0.1584(3) 0.0264(14) Uani 1 1 d . . .
C30 C 0.2721(8) 0.9071(6) 0.4095(4) 0.063(2) Uani 1 1 d . . .
C31 C 0.1738(11) 0.9500(8) 0.4408(8) 0.127(5) Uani 1 1 d . . .
H31A H 0.1077 0.9190 0.4136 0.191 Uiso 1 1 calc R . .
H31B H 0.1788 1.0312 0.4478 0.191 Uiso 1 1 calc R . .
H31C H 0.1701 0.9282 0.4815 0.191 Uiso 1 1 calc R . .
C32 C 0.3799(11) 0.9436(9) 0.4415(11) 0.229(13) Uani 1 1 d . . .
H32A H 0.4364 0.9099 0.4150 0.343 Uiso 1 1 calc R . .
H32B H 0.3846 0.9210 0.4821 0.343 Uiso 1 1 calc R . .
H32C H 0.3914 1.0247 0.4489 0.343 Uiso 1 1 calc R . .
C33 C 0.2566(15) 0.9616(9) 0.3485(7) 0.139(6) Uani 1 1 d . . .
H33A H 0.1843 0.9362 0.3268 0.208 Uiso 1 1 calc R . .
H33B H 0.3137 0.9388 0.3195 0.208 Uiso 1 1 calc R . .
H33C H 0.2625 1.0427 0.3623 0.208 Uiso 1 1 calc R . .
C40 C -0.2775(8) 0.6756(9) 0.4142(4) 0.080(3) Uani 1 1 d . . .
C41 C -0.2199(13) 0.7962(10) 0.4017(7) 0.126(5) Uani 1 1 d . . .
H41A H -0.1478 0.8135 0.4249 0.189 Uiso 1 1 calc R . .
H41B H -0.2671 0.8560 0.4166 0.189 Uiso 1 1 calc R . .
H41C H -0.2115 0.7892 0.3563 0.189 Uiso 1 1 calc R . .
C42 C -0.3747(12) 0.6726(13) 0.3742(6) 0.152(7) Uani 1 1 d . . .
H42A H -0.3566 0.6570 0.3299 0.227 Uiso 1 1 calc R . .
H42B H -0.4063 0.7445 0.3846 0.227 Uiso 1 1 calc R . .
H42C H -0.4280 0.6142 0.3809 0.227 Uiso 1 1 calc R . .
C43 C -0.2761(9) 0.7048(9) 0.4836(4) 0.080(3) Uani 1 1 d . . .
H43A H -0.2013 0.7035 0.5017 0.121 Uiso 1 1 calc R . .
H43B H -0.3251 0.6510 0.4982 0.121 Uiso 1 1 calc R . .
H43C H -0.3011 0.7793 0.4972 0.121 Uiso 1 1 calc R . .
C50 C -0.3249(7) 0.5769(7) 0.1066(4) 0.056(2) Uani 1 1 d . . .
C51 C -0.4367(7) 0.5020(8) 0.0901(5) 0.071(3) Uani 1 1 d . . .
H51A H -0.4553 0.4711 0.1266 0.107 Uiso 1 1 calc R . .
H51B H -0.4290 0.4413 0.0536 0.107 Uiso 1 1 calc R . .
H51C H -0.4951 0.5471 0.0800 0.107 Uiso 1 1 calc R . .
C52 C -0.3437(8) 0.6704(7) 0.1640(5) 0.068(2) Uani 1 1 d . . .
H52A H -0.3581 0.6382 0.2006 0.103 Uiso 1 1 calc R . .
H52B H -0.4068 0.7096 0.1538 0.103 Uiso 1 1 calc R . .
H52C H -0.2782 0.7226 0.1741 0.103 Uiso 1 1 calc R . .
C53 C -0.2958(4) 0.6225(4) 0.0483(3) 0.098(4) Uani 1 1 d . . .
H53A H -0.3541 0.6671 0.0376 0.147 Uiso 1 1 calc R . .
H53B H -0.2885 0.5605 0.0125 0.147 Uiso 1 1 calc R . .
H53C H -0.2263 0.6688 0.0579 0.147 Uiso 1 1 calc R . .
C60 C 0.2658(4) 0.7903(4) 0.0926(3) 0.0399(16) Uani 1 1 d R . .
C61 C 0.3799(4) 0.7944(4) 0.0655(3) 0.097(4) Uani 1 1 d R . .
H61A H 0.4359 0.7831 0.0970 0.145 Uiso 1 1 calc R . .
H61B H 0.3959 0.8669 0.0552 0.145 Uiso 1 1 calc R . .
H61C H 0.3802 0.7358 0.0270 0.145 Uiso 1 1 calc R . .
C62 C 0.2673(10) 0.8938(6) 0.1523(5) 0.081(3) Uani 1 1 d . . .
H62A H 0.3271 0.8892 0.1833 0.122 Uiso 1 1 calc R . .
H62B H 0.1972 0.8920 0.1720 0.122 Uiso 1 1 calc R . .
H62C H 0.2787 0.9633 0.1379 0.122 Uiso 1 1 calc R . .
C63 C 0.1730(5) 0.8050(5) 0.0447(3) 0.085(3) Uani 1 1 d . . .
H63A H 0.1021 0.7991 0.0633 0.128 Uiso 1 1 calc R . .
H63B H 0.1732 0.7470 0.0060 0.128 Uiso 1 1 calc R . .
H63C H 0.1846 0.8781 0.0346 0.128 Uiso 1 1 calc R . .
C70 C 0.3316(5) 0.3805(5) 0.3628(3) 0.0521(19) Uani 1 1 d R . .
H70A H 0.4037 0.4050 0.3497 0.063 Uiso 1 1 calc R . .
H70B H 0.3301 0.4073 0.4092 0.063 Uiso 1 1 calc R . .
C71 C 0.3124(7) 0.2551(6) 0.3447(4) 0.053(2) Uani 1 1 d . . .
H71A H 0.2383 0.2327 0.3561 0.064 Uiso 1 1 calc R . .
H71B H 0.3666 0.2223 0.3693 0.064 Uiso 1 1 calc R . .
C72 C 0.3228(6) 0.2059(7) 0.2689(5) 0.062(2) Uani 1 1 d . . .
H72A H 0.2874 0.2550 0.2448 0.074 Uiso 1 1 calc R . .
H72B H 0.2825 0.1316 0.2565 0.074 Uiso 1 1 calc R . .
C73 C 0.5919(9) 0.0321(11) 0.2603(8) 0.123(5) Uani 1 1 d . . .
H73A H 0.6081 0.0164 0.2151 0.147 Uiso 1 1 calc R . .
H73B H 0.6493 0.0881 0.2839 0.147 Uiso 1 1 calc R . .
C74 C 0.5977(9) -0.0670(10) 0.2830(7) 0.109(4) Uani 1 1 d . . .
H74A H 0.6723 -0.0908 0.2802 0.163 Uiso 1 1 calc R . .
H74B H 0.5460 -0.1253 0.2573 0.163 Uiso 1 1 calc R . .
H74C H 0.5786 -0.0532 0.3273 0.163 Uiso 1 1 calc R . .
C75 C 0.4640(16) 0.2352(14) 0.1351(7) 0.164(8) Uani 1 1 d . . .
H75A H 0.5390 0.2427 0.1208 0.197 Uiso 1 1 calc R . .
H75B H 0.4475 0.3083 0.1603 0.197 Uiso 1 1 calc R . .
C76 C 0.372(3) 0.195(3) 0.0706(13) 0.33(2) Uani 1 1 d . . .
H76A H 0.3730 0.2530 0.0458 0.497 Uiso 1 1 calc R . .
H76B H 0.2977 0.1849 0.0848 0.497 Uiso 1 1 calc R . .
H76C H 0.3910 0.1256 0.0442 0.497 Uiso 1 1 calc R . .
C80 C -0.0384(7) 0.1639(6) 0.1339(4) 0.053(2) Uani 1 1 d . . .
H80A H -0.1138 0.1405 0.1428 0.063 Uiso 1 1 calc R . .
H80B H -0.0368 0.1610 0.0879 0.063 Uiso 1 1 calc R . .
C81 C 0.0443(8) 0.0876(7) 0.1545(4) 0.065(2) Uani 1 1 d . . .
H81A H 0.1192 0.1151 0.1468 0.078 Uiso 1 1 calc R . .
H81B H 0.0289 0.0120 0.1276 0.078 Uiso 1 1 calc R . .
C82 C 0.0418(7) 0.0803(7) 0.2264(5) 0.068(3) Uani 1 1 d . . .
H82A H 0.0283 0.1543 0.2516 0.082 Uiso 1 1 calc R . .
H82B H 0.1153 0.0627 0.2408 0.082 Uiso 1 1 calc R . .
C83 C -0.0405(12) -0.2371(9) 0.2331(9) 0.135(6) Uani 1 1 d . . .
H83A H -0.1108 -0.2329 0.2537 0.162 Uiso 1 1 calc R . .
H83B H -0.0596 -0.2696 0.1876 0.162 Uiso 1 1 calc R . .
C84 C 0.0128(8) -0.3146(7) 0.2553(4) 0.067(2) Uani 1 1 d . . .
H84A H -0.0300 -0.3866 0.2425 0.100 Uiso 1 1 calc R . .
H84B H 0.0221 -0.2932 0.3016 0.100 Uiso 1 1 calc R . .
H84C H 0.0850 -0.3202 0.2379 0.100 Uiso 1 1 calc R . .
C85 C -0.1200(12) 0.0954(11) 0.3555(6) 0.111(4) Uani 1 1 d . . .
H85A H -0.1878 0.0642 0.3702 0.133 Uiso 1 1 calc R . .
H85B H -0.1413 0.1449 0.3273 0.133 Uiso 1 1 calc R . .
C86 C -0.0476(13) 0.1631(14) 0.4128(7) 0.135(5) Uani 1 1 d . . .
H86A H -0.0877 0.2239 0.4353 0.203 Uiso 1 1 calc R . .
H86B H 0.0197 0.1939 0.3983 0.203 Uiso 1 1 calc R . .
H86C H -0.0287 0.1148 0.4415 0.203 Uiso 1 1 calc R . .

loop_
_atom_site_aniso_label
_atom_site_aniso_U_11
_atom_site_aniso_U_22
_atom_site_aniso_U_33
_atom_site_aniso_U_23
_atom_site_aniso_U_13
_atom_site_aniso_U_12
P1 0.0337(11) 0.0461(12) 0.0836(16) 0.0100(11) -0.0004(10) 0.0119(9)
P2 0.0510(13) 0.0404(12) 0.0929(18) 0.0238(11) 0.0014(12) 0.0106(9)
O1 0.030(2) 0.019(2) 0.045(3) 0.0096(18) 0.0001(19) 0.0079(17)
O2 0.028(2) 0.030(2) 0.060(3) -0.009(2) -0.014(2) 0.0104(19)
O3 0.024(2) 0.028(2) 0.048(3) 0.0189(19) 0.0006(19) 0.0057(18)
O4 0.030(2) 0.032(2) 0.054(3) 0.027(2) -0.013(2) -0.0027(19)
O11 0.047(4) 0.091(5) 0.151(7) -0.009(5) 0.024(4) 0.007(3)
O12 0.059(4) 0.091(5) 0.118(6) 0.050(4) 0.024(4) 0.036(3)
O13 0.151(7) 0.089(5) 0.091(5) 0.017(4) 0.055(5) -0.012(5)
O21 0.069(5) 0.095(5) 0.173(8) 0.063(5) -0.027(5) -0.017(4)
O22 0.091(5) 0.023(3) 0.126(6) 0.018(3) -0.018(4) 0.009(3)
O23 0.122(6) 0.102(6) 0.101(6) 0.040(5) 0.031(5) 0.035(5)
C1 0.024(3) 0.030(3) 0.025(3) 0.005(3) 0.000(2) 0.008(3)
C2 0.018(3) 0.031(3) 0.036(3) 0.009(3) -0.006(3) 0.001(2)
C3 0.026(3) 0.029(3) 0.027(3) 0.009(3) -0.010(3) 0.000(3)
C4 0.038(4) 0.031(4) 0.040(4) 0.011(3) -0.004(3) -0.008(3)
C5 0.051(4) 0.029(4) 0.048(4) 0.000(3) -0.007(3) 0.001(3)
C6 0.047(4) 0.027(3) 0.034(4) 0.004(3) 0.000(3) -0.001(3)
C7 0.032(3) 0.025(3) 0.027(3) 0.002(3) -0.009(3) 0.005(3)
C8 0.034(3) 0.025(3) 0.027(3) 0.006(2) -0.002(3) 0.003(3)
C9 0.027(3) 0.027(3) 0.028(3) 0.014(3) 0.001(2) 0.004(3)
C10 0.040(4) 0.044(4) 0.026(3) -0.005(3) -0.001(3) 0.014(3)
C11 0.041(4) 0.066(5) 0.027(4) -0.008(3) -0.005(3) 0.027(4)
C12 0.030(4) 0.050(4) 0.031(4) 0.004(3) 0.000(3) 0.010(3)
C13 0.022(3) 0.028(3) 0.029(3) 0.009(3) 0.001(3) -0.003(2)
C14 0.019(3) 0.027(3) 0.039(4) 0.008(3) 0.000(3) -0.003(2)
C15 0.023(3) 0.021(3) 0.029(3) -0.002(2) -0.004(2) -0.003(2)
C16 0.024(3) 0.038(4) 0.029(3) 0.004(3) -0.001(3) 0.013(3)
C17 0.033(4) 0.039(4) 0.028(3) 0.005(3) 0.003(3) 0.014(3)
C18 0.035(3) 0.026(3) 0.025(3) 0.010(3) 0.002(3) 0.007(3)
C19 0.022(3) 0.025(3) 0.021(3) 0.002(2) -0.004(2) 0.000(2)
C20 0.031(3) 0.025(3) 0.020(3) 0.004(2) 0.001(2) 0.003(3)
C21 0.018(3) 0.027(3) 0.022(3) 0.002(2) 0.003(2) 0.007(2)
C22 0.028(3) 0.026(3) 0.030(3) 0.013(3) -0.005(3) 0.006(3)
C23 0.024(3) 0.031(3) 0.039(4) 0.011(3) 0.003(3) 0.009(3)
C24 0.023(3) 0.021(3) 0.037(3) 0.005(3) 0.005(3) 0.005(2)
C25 0.021(3) 0.027(3) 0.029(3) 0.008(3) 0.004(2) 0.007(2)
C26 0.025(3) 0.019(3) 0.030(3) 0.002(2) -0.012(3) 0.005(2)
C27 0.032(3) 0.017(3) 0.035(3) 0.006(3) 0.008(3) 0.007(2)
C28 0.026(3) 0.017(3) 0.033(3) 0.000(2) -0.009(3) 0.000(2)
C30 0.094(7) 0.024(4) 0.063(5) -0.008(4) 0.014(5) -0.009(4)
C31 0.127(11) 0.031(5) 0.201(15) -0.020(7) 0.000(10) 0.001(6)
C32 0.116(11) 0.034(6) 0.46(3) -0.084(11) -0.156(16) 0.014(6)
C33 0.245(19) 0.039(6) 0.126(11) 0.012(6) -0.023(11) 0.016(8)
C40 0.064(6) 0.106(8) 0.057(5) -0.024(5) -0.014(4) 0.057(6)
C41 0.163(13) 0.085(9) 0.151(12) 0.048(8) 0.042(10) 0.065(9)
C42 0.146(12) 0.188(14) 0.093(8) -0.061(9) -0.043(8) 0.144(11)
C43 0.098(7) 0.098(7) 0.047(5) 0.002(5) 0.015(5) 0.062(6)
C50 0.062(5) 0.063(5) 0.050(5) 0.015(4) 0.008(4) 0.043(4)
C51 0.046(5) 0.086(7) 0.084(6) 0.023(5) -0.023(4) 0.025(5)
C52 0.067(6) 0.056(5) 0.090(7) 0.020(5) 0.016(5) 0.040(4)
C53 0.092(7) 0.140(10) 0.104(8) 0.087(8) 0.046(6) 0.083(7)
C60 0.044(4) 0.030(4) 0.050(4) 0.021(3) -0.003(3) 0.001(3)
C61 0.099(8) 0.084(7) 0.139(10) 0.079(7) 0.050(7) 0.032(6)
C62 0.119(8) 0.025(4) 0.101(7) 0.019(4) -0.005(6) 0.003(5)
C63 0.098(7) 0.047(5) 0.116(8) 0.054(5) -0.053(6) -0.019(5)
C70 0.050(5) 0.053(5) 0.057(5) 0.018(4) -0.004(4) 0.011(4)
C71 0.050(5) 0.053(5) 0.064(5) 0.024(4) 0.005(4) 0.015(4)
C72 0.033(4) 0.046(5) 0.112(7) 0.030(5) 0.000(4) 0.007(3)
C73 0.058(6) 0.125(10) 0.218(16) 0.096(11) 0.021(8) 0.044(7)
C74 0.079(7) 0.088(8) 0.182(13) 0.065(9) 0.042(8) 0.035(6)
C75 0.24(2) 0.165(15) 0.083(9) 0.043(10) 0.024(11) -0.086(14)
C76 0.53(6) 0.34(4) 0.17(2) 0.14(3) 0.09(3) 0.03(4)
C80 0.058(5) 0.042(4) 0.059(5) 0.015(4) 0.001(4) 0.000(4)
C81 0.066(6) 0.050(5) 0.083(6) 0.019(4) 0.015(5) 0.009(4)
C82 0.051(5) 0.044(5) 0.116(8) 0.028(5) -0.002(5) 0.013(4)
C83 0.128(11) 0.052(7) 0.229(18) 0.048(9) -0.008(11) 0.007(7)
C84 0.086(6) 0.043(5) 0.070(6) 0.013(4) -0.017(5) 0.013(4)
C85 0.133(11) 0.112(10) 0.099(9) 0.034(8) 0.033(9) 0.045(9)
C86 0.138(13) 0.172(15) 0.099(10) 0.042(10) 0.013(9) -0.012(11)

loop_
_atom_type_symbol
_atom_type_description
_atom_type_scat_dispersion_real
_atom_type_scat_dispersion_imag
_atom_type_scat_source
P P 0.1023 0.0942 'International Tables Vol C Tables 4.2.6.8 and 6.1.1.4'
O O 0.0106 0.0060 'International Tables Vol C Tables 4.2.6.8 and 6.1.1.4'
C C 0.0033 0.0016 'International Tables Vol C Tables 4.2.6.8 and 6.1.1.4'
H H 0.0000 0.0000 'International Tables Vol C Tables 4.2.6.8 and 6.1.1.4'

loop_
_geom_angle_atom_site_label_1
_geom_angle_atom_site_label_2
_geom_angle_atom_site_label_3
_geom_angle
_geom_angle_site_symmetry_1
_geom_angle_site_symmetry_3
_geom_angle_publ_flag
O11 P1 O13 114.3(5) . . ?
O11 P1 O12 118.1(5) . . ?
O13 P1 O12 98.8(4) . . ?
O11 P1 C72 115.7(4) . . ?
O13 P1 C72 107.5(5) . . ?
O12 P1 C72 100.3(4) . . ?
O21 P2 O22 118.7(4) . . ?
O21 P2 O23 111.5(5) . . ?
O22 P2 O23 97.7(4) . . ?
O21 P2 C82 115.5(4) . . ?
O22 P2 C82 105.5(4) . . ?
O23 P2 C82 105.9(5) . . ?
C26 O1 C70 110.3(4) . . ?
C27 O2 H2AO 109.5 . . ?
C28 O3 C80 110.8(4) . . ?
C25 O4 H4AO 109.5 . . ?
C73 O12 P1 122.9(6) . . ?
C75 O13 P1 119.8(9) . . ?
C83 O22 P2 132.6(8) . . ?
C85 O23 P2 123.6(8) . . ?
C24 C1 C25 118.1(5) . . ?
C24 C1 C2 120.6(5) . . ?
C25 C1 C2 121.3(5) . . ?
C1 C2 C3 110.1(5) . . ?
C1 C2 H2A 109.6 . . ?
C3 C2 H2A 109.6 . . ?
C1 C2 H2B 109.6 . . ?
C3 C2 H2B 109.6 . . ?
H2A C2 H2B 108.1 . . ?
C4 C3 C26 117.7(6) . . ?
C4 C3 C2 120.1(5) . . ?
C26 C3 C2 122.1(5) . . ?
C3 C4 C5 122.6(6) . . ?
C3 C4 H4A 118.7 . . ?
C5 C4 H4A 118.7 . . ?
C6 C5 C4 117.3(6) . . ?
C6 C5 C30 121.9(7) . . ?
C4 C5 C30 120.8(7) . . ?
C5 C6 C7 123.2(6) . . ?
C5 C6 H6 118.4 . . ?
C7 C6 H6 118.4 . . ?
C26 C7 C6 116.5(6) . . ?
C26 C7 C8 122.4(5) . . ?
C6 C7 C8 121.0(6) . . ?
C7 C8 C9 112.1(5) . . ?
C7 C8 H8A 109.2 . . ?
C9 C8 H8A 109.2 . . ?
C7 C8 H8B 109.2 . . ?
C9 C8 H8B 109.2 . . ?
H8A C8 H8B 107.9 . . ?
C27 C9 C10 117.2(5) . . ?
C27 C9 C8 122.1(5) . . ?
C10 C9 C8 120.6(5) . . ?
C11 C10 C9 123.0(6) . . ?
C11 C10 H10 118.5 . . ?
C9 C10 H10 118.5 . . ?
C12 C11 C10 117.0(6) . . ?
C12 C11 C40 122.4(6) . . ?
C10 C11 C40 120.6(6) . . ?
C11 C12 C13 123.2(6) . . ?
C11 C12 H12 118.4 . . ?
C13 C12 H12 118.4 . . ?
C27 C13 C12 117.4(5) . . ?
C27 C13 C14 122.2(5) . . ?
C12 C13 C14 120.3(5) . . ?
C15 C14 C13 110.2(5) . . ?
C15 C14 H14A 109.6 . . ?
C13 C14 H14A 109.6 . . ?
C15 C14 H14B 109.6 . . ?
C13 C14 H14B 109.6 . . ?
H14A C14 H14B 108.1 . . ?
C16 C15 C28 117.4(5) . . ?
C16 C15 C14 120.8(5) . . ?
C28 C15 C14 121.6(5) . . ?
C17 C16 C15 122.9(6) . . ?
C17 C16 H16 118.6 . . ?
C15 C16 H16 118.6 . . ?
C16 C17 C18 118.4(6) . . ?
C16 C17 C50 119.6(6) . . ?
C18 C17 C50 122.0(6) . . ?
C17 C18 C19 121.8(5) . . ?
C17 C18 H18 119.1 . . ?
C19 C18 H18 119.1 . . ?
C28 C19 C18 117.6(5) . . ?
C28 C19 C20 121.1(5) . . ?
C18 C19 C20 121.2(5) . . ?
C19 C20 C21 112.5(4) . . ?
C19 C20 H20A 109.1 . . ?
C21 C20 H20A 109.1 . . ?
C19 C20 H20B 109.1 . . ?
C21 C20 H20B 109.1 . . ?
H20A C20 H20B 107.8 . . ?
C25 C21 C22 118.6(5) . . ?
C25 C21 C20 121.1(5) . . ?
C22 C21 C20 120.3(5) . . ?
C23 C22 C21 123.0(5) . . ?
C23 C22 H22 118.5 . . ?
C21 C22 H22 118.5 . . ?
C22 C23 C24 116.5(5) . . ?
C22 C23 C60 123.3(5) . . ?
C24 C23 C60 120.3(5) . . ?
C1 C24 C23 123.2(6) . . ?
C1 C24 H24 118.4 . . ?
C23 C24 H24 118.4 . . ?
O4 C25 C21 122.5(5) . . ?
O4 C25 C1 116.8(5) . . ?
C21 C25 C1 120.7(5) . . ?
C3 C26 O1 119.7(5) . . ?
C3 C26 C7 122.6(5) . . ?
O1 C26 C7 117.7(5) . . ?
O2 C27 C9 121.1(5) . . ?
O2 C27 C13 116.8(5) . . ?
C9 C27 C13 122.1(5) . . ?
C19 C28 O3 119.5(5) . . ?
C19 C28 C15 121.6(5) . . ?
O3 C28 C15 118.9(5) . . ?
C32 C30 C31 118.7(11) . . ?
C32 C30 C5 110.5(8) . . ?
C31 C30 C5 111.7(7) . . ?
C32 C30 C33 109.6(13) . . ?
C31 C30 C33 96.5(11) . . ?
C5 C30 C33 108.6(7) . . ?
C30 C31 H31A 109.5 . . ?
C30 C31 H31B 109.5 . . ?
H31A C31 H31B 109.5 . . ?
C30 C31 H31C 109.5 . . ?
H31A C31 H31C 109.5 . . ?
H31B C31 H31C 109.5 . . ?
C30 C32 H32A 109.5 . . ?
C30 C32 H32B 109.5 . . ?
H32A C32 H32B 109.5 . . ?
C30 C32 H32C 109.5 . . ?
H32A C32 H32C 109.5 . . ?
H32B C32 H32C 109.5 . . ?
C30 C33 H33A 109.5 . . ?
C30 C33 H33B 109.5 . . ?
H33A C33 H33B 109.5 . . ?
C30 C33 H33C 109.5 . . ?
H33A C33 H33C 109.5 . . ?
H33B C33 H33C 109.5 . . ?
C42 C40 C43 122.6(9) . . ?
C42 C40 C11 115.1(7) . . ?
C43 C40 C11 112.6(7) . . ?
C42 C40 C41 95.9(11) . . ?
C43 C40 C41 99.1(9) . . ?
C11 C40 C41 106.8(8) . . ?
C40 C41 H41A 109.5 . . ?
C40 C41 H41B 109.5 . . ?
H41A C41 H41B 109.5 . . ?
C40 C41 H41C 109.5 . . ?
H41A C41 H41C 109.5 . . ?
H41B C41 H41C 109.5 . . ?
C40 C42 H42A 109.5 . . ?
C40 C42 H42B 109.5 . . ?
H42A C42 H42B 109.5 . . ?
C40 C42 H42C 109.5 . . ?
H42A C42 H42C 109.5 . . ?
H42B C42 H42C 109.5 . . ?
C40 C43 H43A 109.5 . . ?
C40 C43 H43B 109.5 . . ?
H43A C43 H43B 109.5 . . ?
C40 C43 H43C 109.5 . . ?
H43A C43 H43C 109.5 . . ?
H43B C43 H43C 109.5 . . ?
C53 C50 C52 112.1(7) . . ?
C53 C50 C51 108.7(6) . . ?
C52 C50 C51 106.3(7) . . ?
C53 C50 C17 111.8(6) . . ?
C52 C50 C17 109.1(6) . . ?
C51 C50 C17 108.5(6) . . ?
C50 C51 H51A 109.5 . . ?
C50 C51 H51B 109.5 . . ?
H51A C51 H51B 109.5 . . ?
C50 C51 H51C 109.5 . . ?
H51A C51 H51C 109.5 . . ?
H51B C51 H51C 109.5 . . ?
C50 C52 H52A 109.5 . . ?
C50 C52 H52B 109.5 . . ?
H52A C52 H52B 109.5 . . ?
C50 C52 H52C 109.5 . . ?
H52A C52 H52C 109.5 . . ?
H52B C52 H52C 109.5 . . ?
C50 C53 H53A 109.5 . . ?
C50 C53 H53B 109.5 . . ?
H53A C53 H53B 109.5 . . ?
C50 C53 H53C 109.5 . . ?
H53A C53 H53C 109.5 . . ?
H53B C53 H53C 109.5 . . ?
C63 C60 C61 112.3(3) . . ?
C63 C60 C23 112.1(5) . . ?
C61 C60 C23 109.5(3) . . ?
C63 C60 C62 106.8(5) . . ?
C61 C60 C62 107.2(5) . . ?
C23 C60 C62 108.8(5) . . ?
C60 C61 H61A 109.5 . . ?
C60 C61 H61B 109.5 . . ?
H61A C61 H61B 109.5 . . ?
C60 C61 H61C 109.5 . . ?
H61A C61 H61C 109.5 . . ?
H61B C61 H61C 109.5 . . ?
C60 C62 H62A 109.5 . . ?
C60 C62 H62B 109.5 . . ?
H62A C62 H62B 109.5 . . ?
C60 C62 H62C 109.5 . . ?
H62A C62 H62C 109.5 . . ?
H62B C62 H62C 109.5 . . ?
C60 C63 H63A 109.5 . . ?
C60 C63 H63B 109.5 . . ?
H63A C63 H63B 109.5 . . ?
C60 C63 H63C 109.5 . . ?
H63A C63 H63C 109.5 . . ?
H63B C63 H63C 109.5 . . ?
C71 C70 O1 106.3(5) . . ?
C71 C70 H70A 110.5 . . ?
O1 C70 H70A 110.5 . . ?
C71 C70 H70B 110.5 . . ?
O1 C70 H70B 110.5 . . ?
H70A C70 H70B 108.7 . . ?
C70 C71 C72 112.3(6) . . ?
C70 C71 H71A 109.1 . . ?
C72 C71 H71A 109.1 . . ?
C70 C71 H71B 109.1 . . ?
C72 C71 H71B 109.1 . . ?
H71A C71 H71B 107.9 . . ?
C71 C72 P1 113.5(6) . . ?
C71 C72 H72A 108.9 . . ?
P1 C72 H72A 108.9 . . ?
C71 C72 H72B 108.9 . . ?
P1 C72 H72B 108.9 . . ?
H72A C72 H72B 107.7 . . ?
C74 C73 O12 113.9(10) . . ?
C74 C73 H73A 108.8 . . ?
O12 C73 H73A 108.8 . . ?
C74 C73 H73B 108.8 . . ?
O12 C73 H73B 108.8 . . ?
H73A C73 H73B 107.7 . . ?
C73 C74 H74A 109.5 . . ?
C73 C74 H74B 109.5 . . ?
H74A C74 H74B 109.5 . . ?
C73 C74 H74C 109.5 . . ?
H74A C74 H74C 109.5 . . ?
H74B C74 H74C 109.5 . . ?
O13 C75 C76 110.2(14) . . ?
O13 C75 H75A 109.6 . . ?
C76 C75 H75A 109.6 . . ?
O13 C75 H75B 109.6 . . ?
C76 C75 H75B 109.6 . . ?
H75A C75 H75B 108.1 . . ?
C75 C76 H76A 109.5 . . ?
C75 C76 H76B 109.5 . . ?
H76A C76 H76B 109.5 . . ?
C75 C76 H76C 109.5 . . ?
H76A C76 H76C 109.5 . . ?
H76B C76 H76C 109.5 . . ?
C81 C80 O3 106.3(6) . . ?
C81 C80 H80A 110.5 . . ?
O3 C80 H80A 110.5 . . ?
C81 C80 H80B 110.5 . . ?
O3 C80 H80B 110.5 . . ?
H80A C80 H80B 108.7 . . ?
C80 C81 C82 114.1(7) . . ?
C80 C81 H81A 108.7 . . ?
C82 C81 H81A 108.7 . . ?
C80 C81 H81B 108.7 . . ?
C82 C81 H81B 108.7 . . ?
H81A C81 H81B 107.6 . . ?
C81 C82 P2 115.9(6) . . ?
C81 C82 H82A 108.3 . . ?
P2 C82 H82A 108.3 . . ?
C81 C82 H82B 108.3 . . ?
P2 C82 H82B 108.3 . . ?
H82A C82 H82B 107.4 . . ?
C84 C83 O22 126.6(12) . . ?
C84 C83 H83A 105.7 . . ?
O22 C83 H83A 105.7 . . ?
C84 C83 H83B 105.7 . . ?
O22 C83 H83B 105.7 . . ?
H83A C83 H83B 106.1 . . ?
C83 C84 H84A 109.5 . . ?
C83 C84 H84B 109.5 . . ?
H84A C84 H84B 109.5 . . ?
C83 C84 H84C 109.5 . . ?
H84A C84 H84C 109.5 . . ?
H84B C84 H84C 109.5 . . ?
O23 C85 C86 111.1(12) . . ?
O23 C85 H85A 109.4 . . ?
C86 C85 H85A 109.4 . . ?
O23 C85 H85B 109.4 . . ?
C86 C85 H85B 109.4 . . ?
H85A C85 H85B 108.0 . . ?
C85 C86 H86A 109.5 . . ?
C85 C86 H86B 109.5 . . ?
H86A C86 H86B 109.5 . . ?
C85 C86 H86C 109.5 . . ?
H86A C86 H86C 109.5 . . ?
H86B C86 H86C 109.5 . . ?

loop_
_geom_bond_atom_site_label_1
_geom_bond_atom_site_label_2
_geom_bond_distance
_geom_bond_site_symmetry_2
_geom_bond_publ_flag
P1 O11 1.407(7) . ?
P1 O13 1.547(8) . ?
P1 O12 1.576(6) . ?
P1 C72 1.755(8) . ?
P2 O21 1.417(7) . ?
P2 O22 1.508(6) . ?
P2 O23 1.602(8) . ?
P2 C82 1.771(9) . ?
O1 C26 1.398(7) . ?
O1 C70 1.494(7) . ?
O2 C27 1.376(7) . ?
O2 H2AO 0.8200 . ?
O3 C28 1.394(7) . ?
O3 C80 1.518(8) . ?
O4 C25 1.366(7) . ?
O4 H4AO 0.8200 . ?
O12 C73 1.433(11) . ?
O13 C75 1.392(15) . ?
O22 C83 1.343(12) . ?
O23 C85 1.407(13) . ?
C1 C24 1.374(8) . ?
C1 C25 1.414(8) . ?
C1 C2 1.518(8) . ?
C2 C3 1.527(9) . ?
C2 H2A 0.9700 . ?
C2 H2B 0.9700 . ?
C3 C4 1.370(9) . ?
C3 C26 1.391(8) . ?
C4 C5 1.408(10) . ?
C4 H4A 0.9300 . ?
C5 C6 1.370(10) . ?
C5 C30 1.529(10) . ?
C6 C7 1.401(9) . ?
C6 H6 0.9300 . ?
C7 C26 1.399(8) . ?
C7 C8 1.497(8) . ?
C8 C9 1.512(8) . ?
C8 H8A 0.9700 . ?
C8 H8B 0.9700 . ?
C9 C27 1.389(8) . ?
C9 C10 1.399(8) . ?
C10 C11 1.390(9) . ?
C10 H10 0.9300 . ?
C11 C12 1.370(9) . ?
C11 C40 1.532(10) . ?
C12 C13 1.399(9) . ?
C12 H12 0.9300 . ?
C13 C27 1.392(8) . ?
C13 C14 1.515(8) . ?
C14 C15 1.502(8) . ?
C14 H14A 0.9700 . ?
C14 H14B 0.9700 . ?
C15 C16 1.398(8) . ?
C15 C28 1.404(8) . ?
C16 C17 1.352(9) . ?
C16 H16 0.9300 . ?
C17 C18 1.393(9) . ?
C17 C50 1.576(9) . ?
C18 C19 1.404(8) . ?
C18 H18 0.9300 . ?
C19 C28 1.386(8) . ?
C19 C20 1.512(8) . ?
C20 C21 1.524(8) . ?
C20 H20A 0.9700 . ?
C20 H20B 0.9700 . ?
C21 C25 1.385(8) . ?
C21 C22 1.395(8) . ?
C22 C23 1.380(8) . ?
C22 H22 0.9300 . ?
C23 C24 1.406(8) . ?
C23 C60 1.520(7) . ?
C24 H24 0.9300 . ?
C30 C32 1.424(14) . ?
C30 C31 1.455(15) . ?
C30 C33 1.584(15) . ?
C31 H31A 0.9600 . ?
C31 H31B 0.9600 . ?
C31 H31C 0.9600 . ?
C32 H32A 0.9600 . ?
C32 H32B 0.9600 . ?
C32 H32C 0.9600 . ?
C33 H33A 0.9600 . ?
C33 H33B 0.9600 . ?
C33 H33C 0.9600 . ?
C40 C42 1.399(13) . ?
C40 C43 1.440(12) . ?
C40 C41 1.654(17) . ?
C41 H41A 0.9600 . ?
C41 H41B 0.9600 . ?
C41 H41C 0.9600 . ?
C42 H42A 0.9600 . ?
C42 H42B 0.9600 . ?
C42 H42C 0.9600 . ?
C43 H43A 0.9600 . ?
C43 H43B 0.9600 . ?
C43 H43C 0.9600 . ?
C50 C53 1.507(9) . ?
C50 C52 1.513(11) . ?
C50 C51 1.548(12) . ?
C51 H51A 0.9600 . ?
C51 H51B 0.9600 . ?
C51 H51C 0.9600 . ?
C52 H52A 0.9600 . ?
C52 H52B 0.9600 . ?
C52 H52C 0.9600 . ?
C53 H53A 0.9600 . ?
C53 H53B 0.9600 . ?
C53 H53C 0.9600 . ?
C60 C63 1.513(7) . ?
C60 C61 1.5151 . ?
C60 C62 1.578(11) . ?
C61 H61A 0.9600 . ?
C61 H61B 0.9600 . ?
C61 H61C 0.9600 . ?
C62 H62A 0.9600 . ?
C62 H62B 0.9600 . ?
C62 H62C 0.9600 . ?
C63 H63A 0.9600 . ?
C63 H63B 0.9600 . ?
C63 H63C 0.9600 . ?
C70 C71 1.484(9) . ?
C70 H70A 0.9700 . ?
C70 H70B 0.9700 . ?
C71 C72 1.606(12) . ?
C71 H71A 0.9700 . ?
C71 H71B 0.9700 . ?
C72 H72A 0.9700 . ?
C72 H72B 0.9700 . ?
C73 C74 1.392(14) . ?
C73 H73A 0.9700 . ?
C73 H73B 0.9700 . ?
C74 H74A 0.9600 . ?
C74 H74B 0.9600 . ?
C74 H74C 0.9600 . ?
C75 C76 1.68(3) . ?
C75 H75A 0.9700 . ?
C75 H75B 0.9700 . ?
C76 H76A 0.9600 . ?
C76 H76B 0.9600 . ?
C76 H76C 0.9600 . ?
C80 C81 1.511(11) . ?
C80 H80A 0.9700 . ?
C80 H80B 0.9700 . ?
C81 C82 1.550(13) . ?
C81 H81A 0.9700 . ?
C81 H81B 0.9700 . ?
C82 H82A 0.9700 . ?
C82 H82B 0.9700 . ?
C83 C84 1.325(13) . ?
C83 H83A 0.9700 . ?
C83 H83B 0.9700 . ?
C84 H84A 0.9600 . ?
C84 H84B 0.9600 . ?
C84 H84C 0.9600 . ?
C85 C86 1.508(18) . ?
C85 H85A 0.9700 . ?
C85 H85B 0.9700 . ?
C86 H86A 0.9600 . ?
C86 H86B 0.9600 . ?
C86 H86C 0.9600 . ?

loop_
_cod_related_entry_id
_cod_related_entry_database
_cod_related_entry_code
1 ChemSpider 10463141
